data_4129956
loop_
_publ_author_name
'Hern\'andez S\'anchez, Ra\'ul'
'Bartholomew, Amymarie K.'
'Powers, Tamara M.'
'M\'enard, Gabriel'
'Betley, Theodore A.'

_publ_section_title
;
 Maximizing Electron Exchange in a [Fe3] Cluster.
;
_journal_issue 7
_journal_name_full 'Journal of the American Chemical Society'
_journal_page_first 2235
_journal_page_last 2243
_journal_paper_doi 10.1021/jacs.5b12181
_journal_volume 138
_journal_year 2016
_chemical_absolute_configuration rm
_chemical_formula_sum 'C60 H102 Fe3 K N8 O6 Si3'
_chemical_formula_weight 1322.42
_space_group_IT_number 19
_space_group_name_Hall 'P 2ac 2ab'
_space_group_name_H-M_alt 'P 21 21 21'
_symmetry_cell_setting orthorhombic
_symmetry_space_group_name_H-M 'P 21 21 21'
_atom_sites_solution_hydrogens geom
_atom_sites_solution_primary direct
_atom_sites_solution_secondary difmap
_audit_creation_method SHELXL-97
_cell_angle_alpha 90.00
_cell_angle_beta 90.00
_cell_angle_gamma 90.00
_cell_formula_units_Z 4
_cell_length_a 13.449(3)
_cell_length_b 19.290(5)
_cell_length_c 25.532(6)
_cell_measurement_reflns_used 9981
_cell_measurement_temperature 100(1)
_cell_measurement_theta_max 49.964
_cell_measurement_theta_min 4.399
_cell_volume 6624(3)
_computing_cell_refinement 'SAINT 7.46A (Bruker-AXS, 2009)'
_computing_data_collection 'APEX2 v2009.3.0 (Bruker-AXS, 2009)'
_computing_data_reduction 'SAINT 7.46A (Bruker-AXS, 2009)'
_computing_molecular_graphics 'Bruker SHELXTL (Sheldrick, 2008)'
_computing_publication_material 'Bruker SHELXTL (Sheldrick, 2008)'
_computing_structure_refinement 'SHELXL-97 (Sheldrick, 2008)'
_computing_structure_solution 'SHELXS-97 (Sheldrick, 2008)'
_diffrn_ambient_temperature 100(1)
_diffrn_measured_fraction_theta_full 0.998
_diffrn_measured_fraction_theta_max 0.998
_diffrn_measurement_device_type
;
Bruker D8 goniometer with CCD area detector
;
_diffrn_measurement_method 'phi and omega scans'
_diffrn_radiation_monochromator graphite
_diffrn_radiation_source 'fine-focus sealed tube'
_diffrn_radiation_type MoK\a
_diffrn_radiation_wavelength 0.71073
_diffrn_reflns_av_R_equivalents 0.0820
_diffrn_reflns_av_sigmaI/netI 0.0540
_diffrn_reflns_limit_h_max 16
_diffrn_reflns_limit_h_min -15
_diffrn_reflns_limit_k_max 22
_diffrn_reflns_limit_k_min -22
_diffrn_reflns_limit_l_max 29
_diffrn_reflns_limit_l_min -30
_diffrn_reflns_number 81703
_diffrn_reflns_theta_full 25.07
_diffrn_reflns_theta_max 25.07
_diffrn_reflns_theta_min 1.32
_exptl_absorpt_coefficient_mu 0.819
_exptl_absorpt_correction_T_max 0.9602
_exptl_absorpt_correction_T_min 0.9602
_exptl_absorpt_correction_type multi-scan
_exptl_absorpt_process_details 'SADABS (Sheldrick, 2008)'
_exptl_crystal_colour Black
_exptl_crystal_density_diffrn 1.326
_exptl_crystal_density_method 'not measured'
_exptl_crystal_description Block
_exptl_crystal_F_000 2820
_exptl_crystal_size_max 0.05
_exptl_crystal_size_mid 0.05
_exptl_crystal_size_min 0.05
_refine_diff_density_max 0.509
_refine_diff_density_min -0.528
_refine_diff_density_rms 0.069
_refine_ls_abs_structure_details 'Flack H D (1983), Acta Cryst. A39, 876-881'
_refine_ls_abs_structure_Flack 0.599(15)
_refine_ls_extinction_method none
_refine_ls_goodness_of_fit_ref 1.020
_refine_ls_hydrogen_treatment constr
_refine_ls_matrix_type full
_refine_ls_number_parameters 745
_refine_ls_number_reflns 11711
_refine_ls_number_restraints 0
_refine_ls_restrained_S_all 1.020
_refine_ls_R_factor_all 0.0645
_refine_ls_R_factor_gt 0.0470
_refine_ls_shift/su_max 0.001
_refine_ls_shift/su_mean 0.000
_refine_ls_structure_factor_coef Fsqd
_refine_ls_weighting_details 'calc w=1/[\s^2^(Fo^2^)+(0.0481P)^2^+8.6510P] where P=(Fo^2^+2Fc^2^)/3'
_refine_ls_weighting_scheme calc
_refine_ls_wR_factor_gt 0.1013
_refine_ls_wR_factor_ref 0.1088
_reflns_number_gt 9766
_reflns_number_total 11711
_reflns_threshold_expression >2sigma(I)
_cod_data_source_file ja5b12181_si_002.cif
_cod_data_source_block akb147
_cod_depositor_comments
;
The following automatic conversions were performed:

data item '_symmetry_cell_setting' value 'Orthorhombic' was changed
to 'orthorhombic' in accordance with the
/home/saulius/struct/COD-crude-data/automatic-downloads/DataCite-retrospective/ACS/depositions/lib/dictionaries/cif_core.dic
dictionary named 'cif_core.dic' version 2.4.2 last updated on
2011-04-26.

Automatic conversion script
Id: cif_fix_values 6909 2019-04-08 15:41:33Z antanas 
;
_cod_original_sg_symbol_H-M P212121
_cod_database_code 4129956

loop_
_symmetry_equiv_pos_as_xyz
'x, y, z'
'-x+1/2, -y, z+1/2'
'-x, y+1/2, -z+1/2'
'x+1/2, -y+1/2, -z'

loop_
_atom_site_label
_atom_site_type_symbol
_atom_site_fract_x
_atom_site_fract_y
_atom_site_fract_z
_atom_site_U_iso_or_equiv
_atom_site_adp_type
_atom_site_occupancy
_atom_site_symmetry_multiplicity
_atom_site_calc_flag
_atom_site_refinement_flags
C1 C 0.8777(3) 0.5795(2) 0.19661(18) 0.0252(11) Uani 1 1 d .
H1 H 0.9318 0.6147 0.1930 0.030 Uiso 1 1 calc R
C2 C 0.7791(3) 0.6195(2) 0.20479(19) 0.0236(11) Uani 1 1 d .
H2A H 0.7903 0.6557 0.2317 0.028 Uiso 1 1 calc R
H2B H 0.7621 0.6434 0.1717 0.028 Uiso 1 1 calc R
C3 C 0.6896(3) 0.5756(2) 0.22158(17) 0.0224(10) Uani 1 1 d .
H3 H 0.6354 0.6083 0.2319 0.027 Uiso 1 1 calc R
C4 C 0.7183(3) 0.5339(2) 0.27048(18) 0.0242(11) Uani 1 1 d .
H4A H 0.6624 0.5027 0.2796 0.029 Uiso 1 1 calc R
H4B H 0.7275 0.5664 0.3000 0.029 Uiso 1 1 calc R
C5 C 0.8133(4) 0.4900(2) 0.26460(18) 0.0233(10) Uani 1 1 d .
H5 H 0.8309 0.4715 0.3000 0.028 Uiso 1 1 calc R
C6 C 0.8989(4) 0.5379(2) 0.24669(19) 0.0264(11) Uani 1 1 d .
H6A H 0.9140 0.5708 0.2753 0.032 Uiso 1 1 calc R
H6B H 0.9590 0.5092 0.2409 0.032 Uiso 1 1 calc R
C11 C 0.9370(3) 0.5615(2) 0.10543(18) 0.0224(10) Uani 1 1 d .
C11A C 0.5920(4) 0.5192(3) 0.0231(2) 0.0373(13) Uani 1 1 d .
H11A H 0.5792 0.5603 0.0447 0.056 Uiso 1 1 calc R
H11B H 0.5864 0.4775 0.0449 0.056 Uiso 1 1 calc R
H11C H 0.5432 0.5170 -0.0053 0.056 Uiso 1 1 calc R
C11B C 0.4425(4) 0.3310(3) 0.06953(19) 0.0312(12) Uani 1 1 d .
H11D H 0.4696 0.3660 0.0456 0.047 Uiso 1 1 calc R
H11E H 0.3735 0.3427 0.0782 0.047 Uiso 1 1 calc R
H11F H 0.4447 0.2854 0.0527 0.047 Uiso 1 1 calc R
C11C C 0.9182(4) 0.2213(3) 0.0903(2) 0.0430(15) Uani 1 1 d .
H11G H 0.9671 0.1952 0.0698 0.065 Uiso 1 1 calc R
H11H H 0.8724 0.2452 0.0665 0.065 Uiso 1 1 calc R
H11I H 0.8807 0.1893 0.1126 0.065 Uiso 1 1 calc R
C12 C 1.0337(3) 0.5843(2) 0.1123(2) 0.0259(11) Uani 1 1 d .
H12 H 1.0610 0.5860 0.1466 0.031 Uiso 1 1 calc R
C12A C 0.7195(4) 0.5966(3) -0.0547(2) 0.0396(13) Uani 1 1 d .
H12A H 0.6788 0.5830 -0.0848 0.059 Uiso 1 1 calc R
H12B H 0.7877 0.6059 -0.0664 0.059 Uiso 1 1 calc R
H12C H 0.6917 0.6385 -0.0388 0.059 Uiso 1 1 calc R
C12B C 0.6381(3) 0.2825(2) 0.1153(2) 0.0289(11) Uani 1 1 d .
H12D H 0.6237 0.2337 0.1077 0.043 Uiso 1 1 calc R
H12E H 0.6836 0.2854 0.1452 0.043 Uiso 1 1 calc R
H12F H 0.6690 0.3040 0.0846 0.043 Uiso 1 1 calc R
C12C C 1.0743(4) 0.2392(3) 0.1761(2) 0.0367(13) Uani 1 1 d .
H12G H 1.0560 0.2468 0.2128 0.055 Uiso 1 1 calc R
H12H H 1.1417 0.2567 0.1700 0.055 Uiso 1 1 calc R
H12I H 1.0720 0.1895 0.1682 0.055 Uiso 1 1 calc R
C13 C 1.0917(4) 0.6047(2) 0.0700(2) 0.0304(12) Uani 1 1 d .
H13 H 1.1574 0.6212 0.0756 0.037 Uiso 1 1 calc R
C13A C 0.7447(4) 0.4415(3) -0.04317(19) 0.0327(12) Uani 1 1 d .
C13B C 0.4523(3) 0.2750(2) 0.18306(19) 0.0238(10) Uani 1 1 d .
C13C C 1.0614(4) 0.3449(2) 0.0875(2) 0.0271(11) Uani 1 1 d .
C14 C 1.0537(4) 0.6008(2) 0.0198(2) 0.0312(12) Uani 1 1 d .
H14 H 1.0934 0.6142 -0.0093 0.037 Uiso 1 1 calc R
C14A C 0.6673(4) 0.4319(3) -0.0870(2) 0.0469(15) Uani 1 1 d .
H14A H 0.6714 0.4709 -0.1115 0.070 Uiso 1 1 calc R
H14B H 0.6005 0.4301 -0.0716 0.070 Uiso 1 1 calc R
H14C H 0.6807 0.3885 -0.1057 0.070 Uiso 1 1 calc R
C14B C 0.4111(4) 0.2086(3) 0.1580(2) 0.0384(13) Uani 1 1 d .
H14D H 0.4652 0.1836 0.1405 0.058 Uiso 1 1 calc R
H14E H 0.3599 0.2208 0.1323 0.058 Uiso 1 1 calc R
H14F H 0.3820 0.1791 0.1852 0.058 Uiso 1 1 calc R
C14C C 1.1372(4) 0.2993(3) 0.0582(2) 0.0416(14) Uani 1 1 d .
H14G H 1.1019 0.2626 0.0392 0.062 Uiso 1 1 calc R
H14H H 1.1831 0.2783 0.0834 0.062 Uiso 1 1 calc R
H14I H 1.1746 0.3278 0.0333 0.062 Uiso 1 1 calc R
C15 C 0.9569(3) 0.5772(2) 0.01196(19) 0.0263(11) Uani 1 1 d .
H15 H 0.9317 0.5744 -0.0227 0.032 Uiso 1 1 calc R
C15A C 0.8481(4) 0.4434(3) -0.0674(2) 0.0410(14) Uani 1 1 d .
H15A H 0.8589 0.4012 -0.0880 0.062 Uiso 1 1 calc R
H15B H 0.8981 0.4463 -0.0396 0.062 Uiso 1 1 calc R
H15C H 0.8538 0.4841 -0.0903 0.062 Uiso 1 1 calc R
C15B C 0.5251(4) 0.2561(3) 0.2272(2) 0.0364(13) Uani 1 1 d .
H15D H 0.4886 0.2344 0.2561 0.055 Uiso 1 1 calc R
H15E H 0.5582 0.2982 0.2398 0.055 Uiso 1 1 calc R
H15F H 0.5751 0.2236 0.2138 0.055 Uiso 1 1 calc R
C15C C 0.9965(4) 0.3819(3) 0.0467(2) 0.0353(13) Uani 1 1 d .
H15G H 1.0386 0.4110 0.0243 0.053 Uiso 1 1 calc R
H15H H 0.9474 0.4110 0.0646 0.053 Uiso 1 1 calc R
H15I H 0.9622 0.3474 0.0251 0.053 Uiso 1 1 calc R
C16 C 0.8955(3) 0.5573(2) 0.05398(18) 0.0206(10) Uani 1 1 d .
C16A C 0.7366(4) 0.3788(2) -0.0063(2) 0.0393(13) Uani 1 1 d .
H16A H 0.6676 0.3738 0.0056 0.059 Uiso 1 1 calc R
H16B H 0.7801 0.3857 0.0240 0.059 Uiso 1 1 calc R
H16C H 0.7567 0.3367 -0.0251 0.059 Uiso 1 1 calc R
C16B C 0.3638(4) 0.3138(3) 0.2074(2) 0.0348(12) Uani 1 1 d .
H16D H 0.3149 0.3245 0.1801 0.052 Uiso 1 1 calc R
H16E H 0.3872 0.3570 0.2234 0.052 Uiso 1 1 calc R
H16F H 0.3327 0.2847 0.2343 0.052 Uiso 1 1 calc R
C16C C 1.1186(4) 0.3993(2) 0.1189(2) 0.0340(12) Uani 1 1 d .
H16G H 1.1619 0.3762 0.1444 0.051 Uiso 1 1 calc R
H16H H 1.0715 0.4294 0.1374 0.051 Uiso 1 1 calc R
H16I H 1.1592 0.4274 0.0951 0.051 Uiso 1 1 calc R
C31 C 0.5453(3) 0.5343(2) 0.16945(16) 0.0184(10) Uani 1 1 d .
C32 C 0.4903(3) 0.5956(2) 0.17106(18) 0.0228(10) Uani 1 1 d .
H32 H 0.5232 0.6377 0.1798 0.027 Uiso 1 1 calc R
C33 C 0.3895(4) 0.5972(2) 0.1604(2) 0.0301(12) Uani 1 1 d .
H33 H 0.3536 0.6395 0.1620 0.036 Uiso 1 1 calc R
C34 C 0.3423(3) 0.5363(2) 0.14742(19) 0.0262(11) Uani 1 1 d .
H34 H 0.2730 0.5367 0.1402 0.031 Uiso 1 1 calc R
C35 C 0.3942(3) 0.4748(2) 0.14473(18) 0.0241(11) Uani 1 1 d .
H35 H 0.3597 0.4336 0.1354 0.029 Uiso 1 1 calc R
C36 C 0.4962(3) 0.4714(2) 0.15530(17) 0.0190(9) Uani 1 1 d .
C51 C 0.8075(3) 0.3618(2) 0.24825(18) 0.0216(10) Uani 1 1 d .
C52 C 0.7695(4) 0.3408(2) 0.2960(2) 0.0282(11) Uani 1 1 d .
H52 H 0.7409 0.3743 0.3187 0.034 Uiso 1 1 calc R
C53 C 0.7720(4) 0.2723(2) 0.3114(2) 0.0320(12) Uani 1 1 d .
H53 H 0.7480 0.2590 0.3449 0.038 Uiso 1 1 calc R
C54 C 0.8098(4) 0.2232(3) 0.2775(2) 0.0343(12) Uani 1 1 d .
H54 H 0.8089 0.1756 0.2873 0.041 Uiso 1 1 calc R
C55 C 0.8497(4) 0.2425(2) 0.2287(2) 0.0303(12) Uani 1 1 d .
H55 H 0.8737 0.2077 0.2056 0.036 Uiso 1 1 calc R
C56 C 0.8547(3) 0.3121(2) 0.21350(19) 0.0246(11) Uani 1 1 d .
N1 N 0.8769(3) 0.53769(17) 0.14797(15) 0.0195(8) Uani 1 1 d .
N3 N 0.6499(3) 0.53049(17) 0.17921(14) 0.0184(8) Uani 1 1 d .
N5 N 0.8023(3) 0.43017(19) 0.22864(14) 0.0213(8) Uani 1 1 d .
N11 N 0.7960(3) 0.53579(18) 0.04838(14) 0.0211(8) Uani 1 1 d .
N33 N 0.5526(3) 0.41006(17) 0.15419(15) 0.0185(8) Uani 1 1 d .
N55 N 0.9014(3) 0.33658(18) 0.16793(15) 0.0227(9) Uani 1 1 d .
Si1 Si 0.72050(10) 0.52454(7) -0.00521(5) 0.0258(3) Uani 1 1 d .
Si2 Si 0.51910(9) 0.32904(6) 0.13140(5) 0.0204(3) Uani 1 1 d .
Si3 Si 0.98410(9) 0.28681(7) 0.13227(6) 0.0266(3) Uani 1 1 d .
Fe1 Fe 0.73924(4) 0.51499(3) 0.11715(2) 0.01850(15) Uani 1 1 d .
Fe2 Fe 0.68745(4) 0.42707(3) 0.17857(2) 0.01798(14) Uani 1 1 d .
Fe3 Fe 0.86519(4) 0.43381(3) 0.15585(3) 0.01947(15) Uani 1 1 d .
C71A C 0.5743(5) 0.9874(3) 0.2032(3) 0.0562(17) Uani 1 1 d .
H71A H 0.5322 1.0273 0.2135 0.067 Uiso 1 1 calc R
H71B H 0.5996 0.9658 0.2357 0.067 Uiso 1 1 calc R
C71B C 0.7295(5) 1.0440(4) 0.2097(3) 0.068(2) Uani 1 1 d .
H71C H 0.6927 1.0729 0.2353 0.082 Uiso 1 1 calc R
H71D H 0.7746 1.0751 0.1900 0.082 Uiso 1 1 calc R
C71C C 0.6227(6) 1.0634(3) 0.1361(3) 0.069(2) Uani 1 1 d .
H71E H 0.5990 1.1045 0.1557 0.082 Uiso 1 1 calc R
H71F H 0.5645 1.0431 0.1179 0.082 Uiso 1 1 calc R
C72A C 0.5110(4) 0.9360(3) 0.1753(3) 0.0450(14) Uani 1 1 d .
H72A H 0.4592 0.9187 0.1995 0.054 Uiso 1 1 calc R
H72B H 0.4770 0.9592 0.1457 0.054 Uiso 1 1 calc R
C72B C 0.7910(5) 0.9923(4) 0.2391(3) 0.0617(19) Uani 1 1 d .
H72C H 0.8372 1.0175 0.2626 0.074 Uiso 1 1 calc R
H72D H 0.7466 0.9639 0.2614 0.074 Uiso 1 1 calc R
C72C C 0.6953(5) 1.0875(3) 0.0953(3) 0.0577(18) Uani 1 1 d .
H72E H 0.6624 1.1208 0.0715 0.069 Uiso 1 1 calc R
H72F H 0.7518 1.1114 0.1124 0.069 Uiso 1 1 calc R
C73A C 0.5080(4) 0.8273(3) 0.1334(2) 0.0395(14) Uani 1 1 d .
H73A H 0.4744 0.8459 0.1019 0.047 Uiso 1 1 calc R
H73B H 0.4559 0.8129 0.1586 0.047 Uiso 1 1 calc R
C73B C 0.8980(5) 0.8953(4) 0.2315(3) 0.0603(19) Uani 1 1 d .
H73C H 0.8499 0.8624 0.2472 0.072 Uiso 1 1 calc R
H73D H 0.9381 0.9154 0.2603 0.072 Uiso 1 1 calc R
C73C C 0.8029(5) 1.0476(3) 0.0297(2) 0.0529(17) Uani 1 1 d .
H73E H 0.8663 1.0573 0.0479 0.063 Uiso 1 1 calc R
H73F H 0.7824 1.0902 0.0110 0.063 Uiso 1 1 calc R
C74A C 0.5669(4) 0.7670(3) 0.1187(2) 0.0423(14) Uani 1 1 d .
H74A H 0.5970 0.7466 0.1506 0.051 Uiso 1 1 calc R
H74B H 0.5226 0.7316 0.1030 0.051 Uiso 1 1 calc R
C74B C 0.9631(5) 0.8582(4) 0.1960(3) 0.066(2) Uani 1 1 d .
H74C H 1.0106 0.8912 0.1801 0.079 Uiso 1 1 calc R
H74D H 1.0018 0.8235 0.2160 0.079 Uiso 1 1 calc R
C74C C 0.8181(4) 0.9921(3) -0.0082(2) 0.0405(13) Uani 1 1 d .
H74E H 0.7553 0.9833 -0.0273 0.049 Uiso 1 1 calc R
H74F H 0.8690 1.0065 -0.0340 0.049 Uiso 1 1 calc R
C75A C 0.6900(5) 0.7241(3) 0.0631(2) 0.0449(15) Uani 1 1 d .
H75A H 0.6417 0.6961 0.0429 0.054 Uiso 1 1 calc R
H75B H 0.7146 0.6953 0.0925 0.054 Uiso 1 1 calc R
C75B C 0.9726(4) 0.7835(4) 0.1239(3) 0.0541(17) Uani 1 1 d .
H75C H 1.0105 0.7504 0.1458 0.065 Uiso 1 1 calc R
H75D H 1.0207 0.8135 0.1054 0.065 Uiso 1 1 calc R
C75C C 0.8687(4) 0.8759(3) -0.0179(2) 0.0382(13) Uani 1 1 d .
H75E H 0.9144 0.8919 -0.0458 0.046 Uiso 1 1 calc R
H75F H 0.8060 0.8605 -0.0346 0.046 Uiso 1 1 calc R
C76A C 0.7751(5) 0.7431(3) 0.0285(3) 0.0603(19) Uani 1 1 d .
H76A H 0.8070 0.6999 0.0162 0.072 Uiso 1 1 calc R
H76B H 0.7483 0.7672 -0.0027 0.072 Uiso 1 1 calc R
C76B C 0.9135(5) 0.7458(3) 0.0862(3) 0.0561(18) Uani 1 1 d .
H76C H 0.8704 0.7130 0.1056 0.067 Uiso 1 1 calc R
H76D H 0.9591 0.7178 0.0643 0.067 Uiso 1 1 calc R
C76C C 0.9146(5) 0.8173(3) 0.0113(3) 0.0490(16) Uani 1 1 d .
H76E H 0.9332 0.7807 -0.0141 0.059 Uiso 1 1 calc R
H76F H 0.9765 0.8339 0.0281 0.059 Uiso 1 1 calc R
N70 N 0.6586(3) 1.0135(2) 0.17332(17) 0.0347(10) Uani 1 1 d .
N71 N 0.8507(3) 0.7866(2) 0.05158(17) 0.0336(10) Uani 1 1 d .
O71A O 0.5656(3) 0.87943(19) 0.15600(17) 0.0452(10) Uani 1 1 d .
O71B O 0.8466(3) 0.9479(2) 0.20645(16) 0.0583(12) Uani 1 1 d .
O71C O 0.7309(3) 1.03028(18) 0.06624(15) 0.0439(10) Uani 1 1 d .
O72A O 0.6416(3) 0.78301(18) 0.08341(14) 0.0355(8) Uani 1 1 d .
O72B O 0.9107(3) 0.8246(2) 0.15632(16) 0.0454(10) Uani 1 1 d .
O72C O 0.8494(3) 0.9301(2) 0.01690(15) 0.0484(10) Uani 1 1 d .
K1 K 0.75639(8) 0.90004(5) 0.11277(4) 0.0300(2) Uani 1 1 d .

loop_
_atom_site_aniso_label
_atom_site_aniso_U_11
_atom_site_aniso_U_22
_atom_site_aniso_U_33
_atom_site_aniso_U_23
_atom_site_aniso_U_13
_atom_site_aniso_U_12
C1 0.025(2) 0.022(2) 0.029(3) -0.003(2) 0.000(2) -0.006(2)
C2 0.024(2) 0.020(2) 0.027(3) -0.008(2) -0.001(2) -0.0034(19)
C3 0.024(2) 0.020(2) 0.023(2) -0.008(2) 0.006(2) 0.003(2)
C4 0.025(3) 0.028(2) 0.019(3) -0.005(2) 0.001(2) -0.003(2)
C5 0.029(2) 0.023(2) 0.017(2) -0.0023(19) -0.006(2) 0.002(2)
C6 0.025(3) 0.026(2) 0.028(3) -0.011(2) -0.001(2) -0.001(2)
C11 0.020(2) 0.014(2) 0.034(3) -0.001(2) 0.008(2) 0.0035(18)
C11A 0.028(3) 0.052(3) 0.032(3) -0.002(3) -0.006(2) 0.002(3)
C11B 0.036(3) 0.031(3) 0.026(3) 0.000(2) -0.007(2) -0.005(2)
C11C 0.046(4) 0.034(3) 0.049(4) -0.016(3) 0.009(3) -0.006(3)
C12 0.023(2) 0.018(2) 0.037(3) 0.004(2) 0.004(2) 0.0002(18)
C12A 0.046(3) 0.041(3) 0.032(3) 0.001(3) -0.002(3) 0.002(3)
C12B 0.027(2) 0.023(2) 0.037(3) -0.001(2) 0.003(2) 0.001(2)
C12C 0.031(3) 0.027(3) 0.052(4) 0.004(3) 0.008(3) 0.007(2)
C13 0.017(2) 0.027(3) 0.048(4) 0.009(2) 0.002(2) 0.001(2)
C13A 0.032(3) 0.039(3) 0.028(3) -0.006(2) 0.003(2) -0.006(2)
C13B 0.025(2) 0.017(2) 0.029(3) 0.001(2) -0.005(2) -0.0018(18)
C13C 0.023(2) 0.026(3) 0.033(3) -0.001(2) 0.005(2) 0.004(2)
C14 0.023(3) 0.029(3) 0.042(3) 0.007(2) 0.010(2) -0.002(2)
C14A 0.058(4) 0.052(4) 0.030(3) -0.012(3) -0.004(3) -0.011(3)
C14B 0.045(3) 0.026(3) 0.044(3) -0.001(3) -0.003(3) -0.014(2)
C14C 0.033(3) 0.041(3) 0.052(4) 0.003(3) 0.014(3) 0.010(3)
C15 0.028(3) 0.024(2) 0.026(3) 0.002(2) 0.004(2) 0.003(2)
C15A 0.045(3) 0.043(3) 0.035(3) -0.011(3) 0.016(3) -0.009(3)
C15B 0.043(3) 0.034(3) 0.033(3) 0.009(2) -0.003(3) -0.001(2)
C15C 0.038(3) 0.038(3) 0.030(3) 0.001(2) 0.002(3) 0.007(2)
C16 0.022(2) 0.015(2) 0.025(3) -0.0007(19) 0.004(2) 0.0049(18)
C16A 0.047(3) 0.031(3) 0.041(3) -0.009(2) 0.006(3) -0.008(2)
C16B 0.031(3) 0.032(3) 0.041(3) 0.007(2) 0.007(3) -0.002(2)
C16C 0.027(3) 0.028(3) 0.047(3) 0.008(2) 0.006(3) -0.005(2)
C31 0.021(2) 0.023(2) 0.012(2) 0.0008(18) 0.0020(18) 0.0000(18)
C32 0.025(2) 0.020(2) 0.024(3) 0.0008(19) 0.005(2) -0.0048(18)
C33 0.031(3) 0.024(2) 0.035(3) 0.002(2) 0.004(2) 0.013(2)
C34 0.019(2) 0.032(3) 0.028(3) 0.004(2) 0.002(2) 0.0053(19)
C35 0.020(2) 0.029(3) 0.023(3) 0.002(2) -0.002(2) -0.005(2)
C36 0.027(2) 0.016(2) 0.015(2) 0.0052(19) 0.002(2) -0.0006(18)
C51 0.017(2) 0.021(2) 0.026(3) 0.001(2) -0.005(2) 0.0007(19)
C52 0.024(2) 0.031(3) 0.030(3) 0.002(2) 0.003(2) 0.000(2)
C53 0.025(3) 0.036(3) 0.035(3) 0.010(2) -0.001(2) -0.005(2)
C54 0.028(3) 0.026(3) 0.049(3) 0.009(2) 0.001(3) -0.004(2)
C55 0.031(3) 0.024(2) 0.036(3) 0.000(2) -0.001(3) 0.000(2)
C56 0.015(2) 0.027(3) 0.032(3) 0.000(2) -0.003(2) -0.0044(19)
N1 0.0196(19) 0.0160(17) 0.023(2) -0.0029(15) -0.0001(17) -0.0027(15)
N3 0.0167(18) 0.0189(18) 0.0196(19) -0.0052(16) 0.0043(17) -0.0003(15)
N5 0.0177(19) 0.0223(19) 0.024(2) -0.0007(17) -0.0046(16) 0.0000(17)
N11 0.026(2) 0.0206(19) 0.017(2) -0.0019(16) 0.0070(17) -0.0006(15)
N33 0.0197(18) 0.0157(18) 0.020(2) -0.0004(16) 0.0011(17) -0.0023(14)
N55 0.0192(19) 0.022(2) 0.027(2) -0.0006(17) 0.0011(17) -0.0027(15)
Si1 0.0254(7) 0.0301(7) 0.0219(7) -0.0001(6) 0.0031(6) -0.0011(6)
Si2 0.0204(6) 0.0176(6) 0.0231(7) -0.0011(5) -0.0018(6) -0.0015(5)
Si3 0.0208(6) 0.0203(6) 0.0386(8) -0.0019(6) 0.0028(6) 0.0021(5)
Fe1 0.0177(3) 0.0181(3) 0.0196(3) -0.0022(3) 0.0020(3) -0.0010(3)
Fe2 0.0167(3) 0.0165(3) 0.0208(3) -0.0018(3) -0.0007(3) -0.0004(3)
Fe3 0.0174(3) 0.0171(3) 0.0239(3) -0.0018(3) 0.0007(3) -0.0004(3)
C71A 0.049(4) 0.047(4) 0.072(5) -0.018(3) 0.019(4) 0.005(3)
C71B 0.067(5) 0.063(4) 0.074(5) -0.035(4) 0.009(4) -0.003(4)
C71C 0.094(5) 0.045(4) 0.067(5) 0.009(3) 0.039(4) 0.022(4)
C72A 0.033(3) 0.041(3) 0.061(4) 0.001(3) 0.006(3) 0.010(3)
C72B 0.066(5) 0.076(5) 0.044(4) -0.020(4) 0.002(3) -0.011(4)
C72C 0.075(5) 0.025(3) 0.073(5) -0.003(3) 0.022(4) 0.003(3)
C73A 0.024(3) 0.047(3) 0.048(4) 0.006(3) -0.003(3) -0.012(2)
C73B 0.058(4) 0.069(5) 0.054(4) 0.007(4) -0.025(4) -0.010(4)
C73C 0.067(4) 0.039(3) 0.052(4) 0.010(3) 0.014(4) 0.004(3)
C74A 0.047(3) 0.034(3) 0.046(4) -0.007(3) 0.003(3) -0.016(3)
C74B 0.052(4) 0.096(6) 0.050(4) 0.004(4) -0.016(4) 0.006(4)
C74C 0.041(3) 0.040(3) 0.041(3) 0.014(3) -0.001(3) 0.001(3)
C75A 0.055(4) 0.026(3) 0.054(4) -0.006(3) 0.009(3) -0.009(3)
C75B 0.040(3) 0.066(4) 0.056(4) 0.013(4) -0.003(3) 0.025(3)
C75C 0.034(3) 0.043(3) 0.037(3) 0.003(3) 0.011(3) 0.003(3)
C76A 0.044(4) 0.055(4) 0.082(5) -0.029(4) 0.011(4) 0.001(3)
C76B 0.045(4) 0.048(4) 0.075(5) -0.007(3) -0.012(4) 0.013(3)
C76C 0.049(4) 0.046(3) 0.053(4) -0.003(3) 0.016(3) 0.010(3)
N70 0.040(3) 0.026(2) 0.038(3) -0.002(2) 0.006(2) -0.0014(19)
N71 0.030(2) 0.028(2) 0.043(3) 0.006(2) 0.000(2) 0.0057(19)
O71A 0.031(2) 0.040(2) 0.065(3) -0.011(2) 0.012(2) -0.0050(16)
O71B 0.055(3) 0.084(3) 0.035(2) -0.012(2) -0.004(2) 0.011(2)
O71C 0.053(2) 0.034(2) 0.045(2) 0.0057(18) 0.011(2) 0.0062(19)
O72A 0.0323(19) 0.0301(19) 0.044(2) 0.0001(17) 0.0064(18) -0.0083(16)
O72B 0.034(2) 0.056(2) 0.045(2) -0.002(2) -0.015(2) -0.0021(18)
O72C 0.065(3) 0.034(2) 0.046(2) 0.0150(19) 0.022(2) 0.013(2)
K1 0.0289(6) 0.0290(5) 0.0320(6) 0.0018(5) 0.0005(5) 0.0009(4)

loop_
_atom_type_symbol
_atom_type_description
_atom_type_scat_dispersion_real
_atom_type_scat_dispersion_imag
_atom_type_scat_source
C C 0.0033 0.0016 'International Tables Vol C Tables 4.2.6.8 and 6.1.1.4'
H H 0.0000 0.0000 'International Tables Vol C Tables 4.2.6.8 and 6.1.1.4'
Fe Fe 0.3463 0.8444 'International Tables Vol C Tables 4.2.6.8 and 6.1.1.4'
K K 0.2009 0.2494 'International Tables Vol C Tables 4.2.6.8 and 6.1.1.4'
N N 0.0061 0.0033 'International Tables Vol C Tables 4.2.6.8 and 6.1.1.4'
O O 0.0106 0.0060 'International Tables Vol C Tables 4.2.6.8 and 6.1.1.4'
Si Si 0.0817 0.0704 'International Tables Vol C Tables 4.2.6.8 and 6.1.1.4'

loop_
_geom_angle_atom_site_label_1
_geom_angle_atom_site_label_2
_geom_angle_atom_site_label_3
_geom_angle
N1 C1 C6 114.6(4)
N1 C1 C2 112.2(4)
C6 C1 C2 107.9(4)
C3 C2 C1 115.7(4)
N3 C3 C2 113.7(4)
N3 C3 C4 112.1(4)
C2 C3 C4 108.7(4)
C3 C4 C5 114.7(4)
N5 C5 C4 113.9(4)
N5 C5 C6 110.9(4)
C4 C5 C6 108.6(4)
C1 C6 C5 114.9(4)
C12 C11 N1 122.5(4)
C12 C11 C16 120.0(4)
N1 C11 C16 117.4(4)
C11 C12 C13 121.4(5)
C14 C13 C12 119.9(5)
C15A C13A C16A 109.4(5)
C15A C13A C14A 109.0(4)
C16A C13A C14A 107.5(4)
C15A C13A Si1 110.1(3)
C16A C13A Si1 109.9(3)
C14A C13A Si1 110.9(4)
C14B C13B C15B 109.8(4)
C14B C13B C16B 107.2(4)
C15B C13B C16B 108.2(4)
C14B C13B Si2 109.7(3)
C15B C13B Si2 109.6(3)
C16B C13B Si2 112.2(3)
C16C C13C C15C 108.9(4)
C16C C13C C14C 108.3(4)
C15C C13C C14C 108.1(4)
C16C C13C Si3 111.3(4)
C15C C13C Si3 111.7(3)
C14C C13C Si3 108.4(3)
C13 C14 C15 119.7(5)
C14 C15 C16 121.9(5)
C15 C16 N11 124.1(4)
C15 C16 C11 117.1(4)
N11 C16 C11 118.7(4)
C32 C31 C36 118.9(4)
C32 C31 N3 124.0(4)
C36 C31 N3 117.1(4)
C33 C32 C31 122.1(4)
C34 C33 C32 118.8(4)
C33 C34 C35 120.9(4)
C34 C35 C36 121.9(4)
C35 C36 N33 124.4(4)
C35 C36 C31 117.5(4)
N33 C36 C31 118.1(4)
C52 C51 N5 124.6(4)
C52 C51 C56 120.5(4)
N5 C51 C56 114.9(4)
C53 C52 C51 121.5(5)
C52 C53 C54 119.3(5)
C53 C54 C55 120.9(5)
C56 C55 C54 121.2(5)
C55 C56 N55 125.0(4)
C55 C56 C51 116.3(4)
N55 C56 C51 118.7(4)
C11 N1 C1 117.3(3)
C11 N1 Fe3 116.0(3)
C1 N1 Fe3 117.2(3)
C11 N1 Fe1 106.6(3)
C1 N1 Fe1 116.3(3)
Fe3 N1 Fe1 75.94(12)
C31 N3 C3 116.8(3)
C31 N3 Fe1 117.3(3)
C3 N3 Fe1 116.4(3)
C31 N3 Fe2 106.8(3)
C3 N3 Fe2 119.0(3)
Fe1 N3 Fe2 72.72(11)
C51 N5 C5 120.2(4)
C51 N5 Fe2 103.7(3)
C5 N5 Fe2 119.7(3)
C51 N5 Fe3 109.5(3)
C5 N5 Fe3 119.7(3)
Fe2 N5 Fe3 74.93(13)
C16 N11 Si1 132.9(3)
C16 N11 Fe1 109.9(3)
Si1 N11 Fe1 117.3(2)
C36 N33 Si2 128.9(3)
C36 N33 Fe2 110.8(3)
Si2 N33 Fe2 120.24(19)
C56 N55 Si3 122.5(3)
C56 N55 Fe3 109.9(3)
Si3 N55 Fe3 127.4(2)
N11 Si1 C11A 104.2(2)
N11 Si1 C12A 116.5(2)
C11A Si1 C12A 107.1(3)
N11 Si1 C13A 114.3(2)
C11A Si1 C13A 108.0(2)
C12A Si1 C13A 106.3(2)
N33 Si2 C12B 106.5(2)
N33 Si2 C11B 114.0(2)
C12B Si2 C11B 106.9(2)
N33 Si2 C13B 112.61(19)
C12B Si2 C13B 106.9(2)
C11B Si2 C13B 109.5(2)
N55 Si3 C11C 111.7(2)
N55 Si3 C12C 111.8(2)
C11C Si3 C12C 108.3(3)
N55 Si3 C13C 109.8(2)
C11C Si3 C13C 108.1(2)
C12C Si3 C13C 106.9(2)
N11 Fe1 N3 155.50(15)
N11 Fe1 N1 87.04(15)
N3 Fe1 N1 101.81(15)
N11 Fe1 Fe2 147.16(11)
N3 Fe1 Fe2 54.54(10)
N1 Fe1 Fe2 99.25(11)
N11 Fe1 Fe3 102.58(11)
N3 Fe1 Fe3 100.72(11)
N1 Fe1 Fe3 51.33(10)
Fe2 Fe1 Fe3 60.02(3)
N33 Fe2 N5 157.93(15)
N33 Fe2 N3 86.40(14)
N5 Fe2 N3 98.92(15)
N33 Fe2 Fe1 100.36(11)
N5 Fe2 Fe1 99.85(11)
N3 Fe2 Fe1 52.74(10)
N33 Fe2 Fe3 146.96(11)
N5 Fe2 Fe3 53.23(11)
N3 Fe2 Fe3 100.89(10)
Fe1 Fe2 Fe3 61.95(3)
N55 Fe3 N1 160.82(15)
N55 Fe3 N5 85.81(15)
N1 Fe3 N5 99.03(15)
N55 Fe3 Fe2 98.82(11)
N1 Fe3 Fe2 98.71(10)
N5 Fe3 Fe2 51.84(10)
N55 Fe3 Fe1 145.68(11)
N1 Fe3 Fe1 52.73(10)
N5 Fe3 Fe1 95.74(10)
Fe2 Fe3 Fe1 58.04(3)
N70 C71A C72A 115.1(5)
N70 C71B C72B 114.3(5)
N70 C71C C72C 116.6(6)
O71A C72A C71A 112.7(4)
O71B C72B C71B 113.6(5)
O71C C72C C71C 110.1(5)
O71A C73A C74A 112.4(4)
O71B C73B C74B 111.9(6)
O71C C73C C74C 111.7(5)
O72A C74A C73A 112.5(4)
O72B C74B C73B 112.3(6)
O72C C74C C73C 111.1(5)
O72A C75A C76A 111.9(4)
O72B C75B C76B 110.3(5)
O72C C75C C76C 109.1(5)
N71 C76A C75A 116.3(5)
C75B C76B N71 116.9(5)
N71 C76C C75C 114.6(5)
C71C N70 C71A 108.4(5)
C71C N70 C71B 111.8(5)
C71A N70 C71B 108.4(5)
C71C N70 K1 107.3(3)
C71A N70 K1 111.2(3)
C71B N70 K1 109.8(3)
C76A N71 C76B 110.1(5)
C76A N71 C76C 111.2(5)
C76B N71 C76C 107.8(5)
C76A N71 K1 109.9(3)
C76B N71 K1 109.0(4)
C76C N71 K1 108.8(3)
C73A O71A C72A 114.5(4)
C73A O71A K1 116.5(3)
C72A O71A K1 120.2(3)
C73B O71B C72B 115.8(5)
C73B O71B K1 111.4(4)
C72B O71B K1 118.0(4)
C73C O71C C72C 113.7(4)
C73C O71C K1 114.6(3)
C72C O71C K1 121.3(3)
C74A O72A C75A 113.2(4)
C74A O72A K1 113.6(3)
C75A O72A K1 119.2(3)
C74B O72B C75B 112.8(5)
C74B O72B K1 115.3(4)
C75B O72B K1 120.0(3)
C75C O72C C74C 113.4(4)
C75C O72C K1 118.9(3)
C74C O72C K1 115.8(3)
O72B K1 O71C 137.20(12)
O72B K1 O72C 97.16(12)
O71C K1 O72C 59.98(11)
O72B K1 O71A 116.79(12)
O71C K1 O71A 100.44(12)
O72C K1 O71A 140.80(13)
O72B K1 O72A 95.52(11)
O71C K1 O72A 122.38(12)
O72C K1 O72A 100.16(12)
O71A K1 O72A 59.74(10)
O72B K1 O71B 60.76(13)
O71C K1 O71B 96.77(13)
O72C K1 O71B 118.49(13)
O71A K1 O71B 96.03(13)
O72A K1 O71B 135.64(13)
O72B K1 N71 60.28(12)
O71C K1 N71 119.33(12)
O72C K1 N71 60.28(11)
O71A K1 N71 119.33(11)
O72A K1 N71 60.50(11)
O71B K1 N71 120.00(13)
O72B K1 N70 120.51(13)
O71C K1 N70 60.53(12)
O72C K1 N70 119.75(12)
O71A K1 N70 60.00(11)
O72A K1 N70 118.73(11)
O71B K1 N70 60.86(13)
N71 K1 N70 179.08(13)

loop_
_geom_bond_atom_site_label_1
_geom_bond_atom_site_label_2
_geom_bond_distance
C1 N1 1.480(6)
C1 C6 1.536(7)
C1 C2 1.548(6)
C2 C3 1.533(6)
C3 N3 1.488(5)
C3 C4 1.534(6)
C4 C5 1.540(6)
C5 N5 1.483(6)
C5 C6 1.545(7)
C11 C12 1.384(6)
C11 N1 1.429(6)
C11 C16 1.429(6)
C11A Si1 1.877(5)
C11B Si2 1.886(5)
C11C Si3 1.879(5)
C12 C13 1.388(7)
C12A Si1 1.879(5)
C12B Si2 1.881(5)
C12C Si3 1.888(5)
C13 C14 1.383(7)
C13A C15A 1.523(7)
C13A C16A 1.537(7)
C13A C14A 1.539(7)
C13A Si1 1.900(5)
C13B C14B 1.535(6)
C13B C15B 1.537(7)
C13B C16B 1.538(7)
C13B Si2 1.906(5)
C13C C16C 1.529(7)
C13C C15C 1.536(7)
C13C C14C 1.541(7)
C13C Si3 1.909(5)
C14 C15 1.393(7)
C15 C16 1.407(6)
C16 N11 1.408(6)
C31 C32 1.397(6)
C31 C36 1.427(6)
C31 N3 1.430(5)
C32 C33 1.383(7)
C33 C34 1.375(7)
C34 C35 1.378(6)
C35 C36 1.400(6)
C36 N33 1.405(5)
C51 C52 1.382(6)
C51 N5 1.413(6)
C51 C56 1.452(7)
C52 C53 1.379(6)
C53 C54 1.379(7)
C54 C55 1.408(7)
C55 C56 1.398(6)
C56 N55 1.404(6)
N1 Fe3 2.020(3)
N1 Fe1 2.059(4)
N3 Fe1 2.011(4)
N3 Fe2 2.058(3)
N5 Fe2 2.006(4)
N5 Fe3 2.043(4)
N11 Si1 1.718(4)
N11 Fe1 1.956(4)
N33 Si2 1.728(4)
N33 Fe2 1.945(4)
N55 Si3 1.729(4)
N55 Fe3 1.962(4)
Fe1 Fe2 2.4125(10)
Fe1 Fe3 2.5096(9)
Fe2 Fe3 2.4632(10)
C71A N70 1.456(7)
C71A C72A 1.490(8)
C71B N70 1.457(8)
C71B C72B 1.498(10)
C71C N70 1.436(8)
C71C C72C 1.502(8)
C72A O71A 1.404(6)
C72B O71B 1.411(7)
C72C O71C 1.413(6)
C73A O71A 1.394(6)
C73A C74A 1.457(8)
C73B O71B 1.385(8)
C73B C74B 1.450(10)
C73C O71C 1.385(7)
C73C C74C 1.457(8)
C74A O72A 1.385(6)
C74B O72B 1.393(7)
C74C O72C 1.421(6)
C75A O72A 1.409(6)
C75A C76A 1.492(8)
C75B O72B 1.417(7)
C75B C76B 1.444(9)
C75C O72C 1.397(6)
C75C C76C 1.489(8)
C76A N71 1.443(7)
C76B N71 1.453(7)
C76C N71 1.465(7)
N70 K1 2.985(4)
N71 K1 2.974(4)
O71A K1 2.821(4)
O71B K1 2.837(4)
O71C K1 2.800(4)
O72A K1 2.836(4)
O72B K1 2.767(4)
O72C K1 2.809(4)

loop_
_geom_torsion_atom_site_label_1
_geom_torsion_atom_site_label_2
_geom_torsion_atom_site_label_3
_geom_torsion_atom_site_label_4
_geom_torsion
N1 C1 C2 C3 73.5(5)
C6 C1 C2 C3 -53.6(5)
C1 C2 C3 N3 -71.9(5)
C1 C2 C3 C4 53.6(5)
N3 C3 C4 C5 72.7(5)
C2 C3 C4 C5 -53.8(5)
C3 C4 C5 N5 -69.6(5)
C3 C4 C5 C6 54.5(5)
N1 C1 C6 C5 -71.8(5)
C2 C1 C6 C5 53.9(5)
N5 C5 C6 C1 70.9(5)
C4 C5 C6 C1 -55.0(5)
N1 C11 C12 C13 177.5(4)
C16 C11 C12 C13 1.2(6)
C11 C12 C13 C14 -1.6(7)
C12 C13 C14 C15 0.7(7)
C13 C14 C15 C16 0.5(7)
C14 C15 C16 N11 177.3(4)
C14 C15 C16 C11 -0.8(6)
C12 C11 C16 C15 -0.1(6)
N1 C11 C16 C15 -176.5(4)
C12 C11 C16 N11 -178.3(4)
N1 C11 C16 N11 5.2(6)
C36 C31 C32 C33 1.3(7)
N3 C31 C32 C33 178.8(4)
C31 C32 C33 C34 -0.5(7)
C32 C33 C34 C35 -0.4(7)
C33 C34 C35 C36 0.4(7)
C34 C35 C36 N33 178.7(4)
C34 C35 C36 C31 0.4(7)
C32 C31 C36 C35 -1.2(6)
N3 C31 C36 C35 -178.9(4)
C32 C31 C36 N33 -179.6(4)
N3 C31 C36 N33 2.8(6)
N5 C51 C52 C53 176.1(4)
C56 C51 C52 C53 -2.1(7)
C51 C52 C53 C54 -2.6(7)
C52 C53 C54 C55 2.9(8)
C53 C54 C55 C56 1.7(8)
C54 C55 C56 N55 173.8(4)
C54 C55 C56 C51 -6.1(7)
C52 C51 C56 C55 6.4(7)
N5 C51 C56 C55 -172.1(4)
C52 C51 C56 N55 -173.5(4)
N5 C51 C56 N55 8.0(6)
C12 C11 N1 C1 44.8(6)
C16 C11 N1 C1 -138.8(4)
C12 C11 N1 Fe3 -100.6(4)
C16 C11 N1 Fe3 75.8(4)
C12 C11 N1 Fe1 177.2(3)
C16 C11 N1 Fe1 -6.4(4)
C6 C1 N1 C11 -128.7(4)
C2 C1 N1 C11 107.9(4)
C6 C1 N1 Fe3 16.4(5)
C2 C1 N1 Fe3 -107.1(4)
C6 C1 N1 Fe1 103.5(4)
C2 C1 N1 Fe1 -20.0(5)
C32 C31 N3 C3 38.6(6)
C36 C31 N3 C3 -143.9(4)
C32 C31 N3 Fe1 -106.5(4)
C36 C31 N3 Fe1 71.0(4)
C32 C31 N3 Fe2 174.6(4)
C36 C31 N3 Fe2 -7.9(5)
C2 C3 N3 C31 -129.0(4)
C4 C3 N3 C31 107.3(4)
C2 C3 N3 Fe1 16.5(5)
C4 C3 N3 Fe1 -107.2(3)
C2 C3 N3 Fe2 100.5(4)
C4 C3 N3 Fe2 -23.2(4)
C52 C51 N5 C5 37.3(6)
C56 C51 N5 C5 -144.3(4)
C52 C51 N5 Fe2 -99.6(5)
C56 C51 N5 Fe2 78.7(4)
C52 C51 N5 Fe3 -178.2(4)
C56 C51 N5 Fe3 0.1(4)
C4 C5 N5 C51 -113.6(4)
C6 C5 N5 C51 123.6(4)
C4 C5 N5 Fe2 16.7(5)
C6 C5 N5 Fe2 -106.2(4)
C4 C5 N5 Fe3 105.6(4)
C6 C5 N5 Fe3 -17.3(5)
C15 C16 N11 Si1 1.7(7)
C11 C16 N11 Si1 179.8(3)
C15 C16 N11 Fe1 -178.9(3)
C11 C16 N11 Fe1 -0.8(5)
C35 C36 N33 Si2 10.3(7)
C31 C36 N33 Si2 -171.4(3)
C35 C36 N33 Fe2 -173.8(4)
C31 C36 N33 Fe2 4.4(5)
C55 C56 N55 Si3 -15.7(6)
C51 C56 N55 Si3 164.2(3)
C55 C56 N55 Fe3 168.1(4)
C51 C56 N55 Fe3 -12.0(5)
C16 N11 Si1 C11A -164.7(4)
Fe1 N11 Si1 C11A 15.9(3)
C16 N11 Si1 C12A -47.1(5)
Fe1 N11 Si1 C12A 133.6(2)
C16 N11 Si1 C13A 77.7(4)
Fe1 N11 Si1 C13A -101.6(2)
C15A C13A Si1 N11 -65.1(4)
C16A C13A Si1 N11 55.5(4)
C14A C13A Si1 N11 174.2(3)
C15A C13A Si1 C11A 179.6(4)
C16A C13A Si1 C11A -59.9(4)
C14A C13A Si1 C11A 58.9(4)
C15A C13A Si1 C12A 64.9(4)
C16A C13A Si1 C12A -174.5(4)
C14A C13A Si1 C12A -55.7(4)
C36 N33 Si2 C12B 157.0(4)
Fe2 N33 Si2 C12B -18.5(3)
C36 N33 Si2 C11B 39.4(5)
Fe2 N33 Si2 C11B -136.1(2)
C36 N33 Si2 C13B -86.1(4)
Fe2 N33 Si2 C13B 98.4(3)
C14B C13B Si2 N33 171.6(3)
C15B C13B Si2 N33 -67.8(4)
C16B C13B Si2 N33 52.5(4)
C14B C13B Si2 C12B -71.8(4)
C15B C13B Si2 C12B 48.8(4)
C16B C13B Si2 C12B 169.1(3)
C14B C13B Si2 C11B 43.7(4)
C15B C13B Si2 C11B 164.3(3)
C16B C13B Si2 C11B -75.4(4)
C56 N55 Si3 C11C 77.9(4)
Fe3 N55 Si3 C11C -106.6(3)
C56 N55 Si3 C12C -43.7(4)
Fe3 N55 Si3 C12C 131.8(3)
C56 N55 Si3 C13C -162.1(3)
Fe3 N55 Si3 C13C 13.4(3)
C16C C13C Si3 N55 58.5(4)
C15C C13C Si3 N55 -63.4(4)
C14C C13C Si3 N55 177.6(3)
C16C C13C Si3 C11C -179.3(3)
C15C C13C Si3 C11C 58.8(4)
C14C C13C Si3 C11C -60.2(4)
C16C C13C Si3 C12C -62.9(4)
C15C C13C Si3 C12C 175.1(3)
C14C C13C Si3 C12C 56.1(4)
C16 N11 Fe1 N3 110.1(4)
Si1 N11 Fe1 N3 -70.4(4)
C16 N11 Fe1 N1 -2.2(3)
Si1 N11 Fe1 N1 177.3(2)
C16 N11 Fe1 Fe2 -104.7(3)
Si1 N11 Fe1 Fe2 74.8(3)
C16 N11 Fe1 Fe3 -51.5(3)
Si1 N11 Fe1 Fe3 127.99(18)
C31 N3 Fe1 N11 57.2(5)
C3 N3 Fe1 N11 -88.1(5)
Fe2 N3 Fe1 N11 157.6(3)
C31 N3 Fe1 N1 166.6(3)
C3 N3 Fe1 N1 21.3(3)
Fe2 N3 Fe1 N1 -93.02(12)
C31 N3 Fe1 Fe2 -100.4(3)
C3 N3 Fe1 Fe2 114.3(3)
C31 N3 Fe1 Fe3 -141.0(3)
C3 N3 Fe1 Fe3 73.7(3)
Fe2 N3 Fe1 Fe3 -40.61(9)
C11 N1 Fe1 N11 4.7(3)
C1 N1 Fe1 N11 137.6(3)
Fe3 N1 Fe1 N11 -108.70(13)
C11 N1 Fe1 N3 -152.3(3)
C1 N1 Fe1 N3 -19.3(3)
Fe3 N1 Fe1 N3 94.36(13)
C11 N1 Fe1 Fe2 152.2(2)
C1 N1 Fe1 Fe2 -74.8(3)
Fe3 N1 Fe1 Fe2 38.86(10)
C11 N1 Fe1 Fe3 113.4(3)
C1 N1 Fe1 Fe3 -113.7(3)
C36 N33 Fe2 N5 98.0(5)
Si2 N33 Fe2 N5 -85.7(5)
C36 N33 Fe2 N3 -7.0(3)
Si2 N33 Fe2 N3 169.3(2)
C36 N33 Fe2 Fe1 -58.0(3)
Si2 N33 Fe2 Fe1 118.2(2)
C36 N33 Fe2 Fe3 -111.5(3)
Si2 N33 Fe2 Fe3 64.8(3)
C51 N5 Fe2 N33 53.6(5)
C5 N5 Fe2 N33 -83.7(5)
Fe3 N5 Fe2 N33 160.4(3)
C51 N5 Fe2 N3 156.2(3)
C5 N5 Fe2 N3 18.9(3)
Fe3 N5 Fe2 N3 -96.98(13)
C51 N5 Fe2 Fe1 -150.3(3)
C5 N5 Fe2 Fe1 72.4(3)
Fe3 N5 Fe2 Fe1 -43.47(10)
C51 N5 Fe2 Fe3 -106.9(3)
C5 N5 Fe2 Fe3 115.9(3)
C31 N3 Fe2 N33 8.1(3)
C3 N3 Fe2 N33 142.9(3)
Fe1 N3 Fe2 N33 -105.92(14)
C31 N3 Fe2 N5 -150.3(3)
C3 N3 Fe2 N5 -15.5(3)
Fe1 N3 Fe2 N5 95.64(13)
C31 N3 Fe2 Fe1 114.0(3)
C3 N3 Fe2 Fe1 -111.1(3)
C31 N3 Fe2 Fe3 155.6(2)
C3 N3 Fe2 Fe3 -69.6(3)
Fe1 N3 Fe2 Fe3 41.57(10)
N11 Fe1 Fe2 N33 -85.7(2)
N3 Fe1 Fe2 N33 77.34(16)
N1 Fe1 Fe2 N33 175.31(15)
Fe3 Fe1 Fe2 N33 -150.25(11)
N11 Fe1 Fe2 N5 103.2(2)
N3 Fe1 Fe2 N5 -93.76(17)
N1 Fe1 Fe2 N5 4.21(15)
Fe3 Fe1 Fe2 N5 38.65(11)
N11 Fe1 Fe2 N3 -163.1(2)
N1 Fe1 Fe2 N3 97.97(16)
Fe3 Fe1 Fe2 N3 132.41(13)
N11 Fe1 Fe2 Fe3 64.5(2)
N3 Fe1 Fe2 Fe3 -132.41(13)
N1 Fe1 Fe2 Fe3 -34.44(10)
C56 N55 Fe3 N1 114.7(5)
Si3 N55 Fe3 N1 -61.2(6)
C56 N55 Fe3 N5 9.2(3)
Si3 N55 Fe3 N5 -166.8(3)
C56 N55 Fe3 Fe2 -41.2(3)
Si3 N55 Fe3 Fe2 142.9(2)
C56 N55 Fe3 Fe1 -84.9(3)
Si3 N55 Fe3 Fe1 99.2(3)
C11 N1 Fe3 N55 64.4(6)
C1 N1 Fe3 N55 -81.1(6)
Fe1 N1 Fe3 N55 166.2(4)
C11 N1 Fe3 N5 167.8(3)
C1 N1 Fe3 N5 22.3(3)
Fe1 N1 Fe3 N5 -90.36(13)
C11 N1 Fe3 Fe2 -139.7(3)
C1 N1 Fe3 Fe2 74.8(3)
Fe1 N1 Fe3 Fe2 -37.85(10)
C11 N1 Fe3 Fe1 -101.9(3)
C1 N1 Fe3 Fe1 112.6(3)
C51 N5 Fe3 N55 -5.2(3)
C5 N5 Fe3 N55 139.4(3)
Fe2 N5 Fe3 N55 -104.67(14)
C51 N5 Fe3 N1 -166.5(3)
C5 N5 Fe3 N1 -21.9(3)
Fe2 N5 Fe3 N1 94.02(13)
C51 N5 Fe3 Fe2 99.5(3)
C5 N5 Fe3 Fe2 -115.9(3)
C51 N5 Fe3 Fe1 140.4(3)
C5 N5 Fe3 Fe1 -75.0(3)
Fe2 N5 Fe3 Fe1 40.92(9)
N33 Fe2 Fe3 N55 -89.1(2)
N5 Fe2 Fe3 N55 77.52(18)
N3 Fe2 Fe3 N55 170.58(16)
Fe1 Fe2 Fe3 N55 -152.66(12)
N33 Fe2 Fe3 N1 98.7(2)
N5 Fe2 Fe3 N1 -94.68(17)
N3 Fe2 Fe3 N1 -1.62(15)
Fe1 Fe2 Fe3 N1 35.14(11)
N33 Fe2 Fe3 N5 -166.6(2)
N3 Fe2 Fe3 N5 93.06(17)
Fe1 Fe2 Fe3 N5 129.81(13)
N33 Fe2 Fe3 Fe1 63.54(19)
N5 Fe2 Fe3 Fe1 -129.81(13)
N3 Fe2 Fe3 Fe1 -36.76(11)
N11 Fe1 Fe3 N55 -96.3(2)
N3 Fe1 Fe3 N55 91.3(2)
N1 Fe1 Fe3 N55 -172.0(2)
Fe2 Fe1 Fe3 N55 53.6(2)
N11 Fe1 Fe3 N1 75.74(17)
N3 Fe1 Fe3 N1 -96.62(16)
Fe2 Fe1 Fe3 N1 -134.37(14)
N11 Fe1 Fe3 N5 172.73(15)
N3 Fe1 Fe3 N5 0.37(14)
N1 Fe1 Fe3 N5 96.99(17)
Fe2 Fe1 Fe3 N5 -37.37(10)
N11 Fe1 Fe3 Fe2 -149.90(11)
N3 Fe1 Fe3 Fe2 37.74(10)
N1 Fe1 Fe3 Fe2 134.37(14)
N70 C71A C72A O71A 54.3(7)
N70 C71B C72B O71B 58.1(8)
N70 C71C C72C O71C 58.2(8)
O71A C73A C74A O72A -58.9(7)
O71B C73B C74B O72B -62.9(8)
O71C C73C C74C O72C -60.1(7)
O72A C75A C76A N71 56.6(7)
O72B C75B C76B N71 57.7(8)
O72C C75C C76C N71 63.1(7)
C72C C71C N70 C71A -169.9(6)
C72C C71C N70 C71B 70.7(7)
C72C C71C N70 K1 -49.7(7)
C72A C71A N70 C71C 76.8(6)
C72A C71A N70 C71B -161.7(5)
C72A C71A N70 K1 -40.9(6)
C72B C71B N70 C71C -163.4(6)
C72B C71B N70 C71A 77.2(7)
C72B C71B N70 K1 -44.5(6)
C75A C76A N71 C76B 76.2(7)
C75A C76A N71 C76C -164.4(5)
C75A C76A N71 K1 -43.9(6)
C75B C76B N71 C76A -161.9(6)
C75B C76B N71 C76C 76.6(7)
C75B C76B N71 K1 -41.3(7)
C75C C76C N71 C76A 75.9(6)
C75C C76C N71 C76B -163.3(5)
C75C C76C N71 K1 -45.2(6)
C74A C73A O71A C72A -174.4(5)
C74A C73A O71A K1 38.0(6)
C71A C72A O71A C73A 174.9(5)
C71A C72A O71A K1 -38.8(7)
C74B C73B O71B C72B -172.4(6)
C74B C73B O71B K1 48.9(6)
C71B C72B O71B C73B -174.6(6)
C71B C72B O71B K1 -38.8(7)
C74C C73C O71C C72C -164.8(5)
C74C C73C O71C K1 49.6(6)
C71C C72C O71C C73C -176.4(6)
C71C C72C O71C K1 -33.4(7)
C73A C74A O72A C75A -171.5(5)
C73A C74A O72A K1 48.4(5)
C76A C75A O72A C74A -175.5(5)
C76A C75A O72A K1 -37.8(6)
C73B C74B O72B C75B -175.0(6)
C73B C74B O72B K1 41.9(7)
C76B C75B O72B C74B 175.5(6)
C76B C75B O72B K1 -43.4(7)
C76C C75C O72C C74C 171.9(5)
C76C C75C O72C K1 -46.8(5)
C73C C74C O72C C75C -177.7(5)
C73C C74C O72C K1 39.7(6)
C74B O72B K1 O71C 54.1(5)
C75B O72B K1 O71C -86.1(4)
C74B O72B K1 O72C 106.8(4)
C75B O72B K1 O72C -33.4(4)
C74B O72B K1 O71A -93.4(4)
C75B O72B K1 O71A 126.4(4)
C74B O72B K1 O72A -152.2(4)
C75B O72B K1 O72A 67.6(4)
C74B O72B K1 O71B -11.9(4)
C75B O72B K1 O71B -152.1(4)
C74B O72B K1 N71 156.5(5)
C75B O72B K1 N71 16.2(4)
C74B O72B K1 N70 -24.1(5)
C75B O72B K1 N70 -164.3(4)
C73C O71C K1 O72B 45.6(5)
C72C O71C K1 O72B -97.2(5)
C73C O71C K1 O72C -20.0(4)
C72C O71C K1 O72C -162.8(5)
C73C O71C K1 O71A -163.5(4)
C72C O71C K1 O71A 53.7(5)
C73C O71C K1 O72A -102.9(4)
C72C O71C K1 O72A 114.4(4)
C73C O71C K1 O71B 99.0(4)
C72C O71C K1 O71B -43.7(5)
C73C O71C K1 N71 -31.1(4)
C72C O71C K1 N71 -173.8(4)
C73C O71C K1 N70 150.0(4)
C72C O71C K1 N70 7.2(4)
C75C O72C K1 O72B 67.2(4)
C74C O72C K1 O72B -152.4(4)
C75C O72C K1 O71C -151.4(4)
C74C O72C K1 O71C -11.0(3)
C75C O72C K1 O71A -83.6(4)
C74C O72C K1 O71A 56.8(4)
C75C O72C K1 O72A -29.8(4)
C74C O72C K1 O72A 110.6(4)
C75C O72C K1 O71B 127.7(4)
C74C O72C K1 O71B -91.9(4)
C75C O72C K1 N71 17.5(3)
C74C O72C K1 N71 157.9(4)
C75C O72C K1 N70 -161.4(3)
C74C O72C K1 N70 -21.0(4)
C73A O71A K1 O72B -90.2(4)
C72A O71A K1 O72B 124.2(4)
C73A O71A K1 O71C 111.5(4)
C72A O71A K1 O71C -34.1(4)
C73A O71A K1 O72C 56.9(4)
C72A O71A K1 O72C -88.7(4)
C73A O71A K1 O72A -10.0(3)
C72A O71A K1 O72A -155.6(4)
C73A O71A K1 O71B -150.4(4)
C72A O71A K1 O71B 64.0(4)
C73A O71A K1 N71 -20.9(4)
C72A O71A K1 N71 -166.5(4)
C73A O71A K1 N70 158.4(4)
C72A O71A K1 N70 12.7(4)
C74A O72A K1 O72B 97.9(3)
C75A O72A K1 O72B -39.6(4)
C74A O72A K1 O71C -103.0(3)
C75A O72A K1 O71C 119.5(4)
C74A O72A K1 O72C -163.7(3)
C75A O72A K1 O72C 58.7(4)
C74A O72A K1 O71A -19.9(3)
C75A O72A K1 O71A -157.5(4)
C74A O72A K1 O71B 45.0(4)
C75A O72A K1 O71B -92.5(4)
C74A O72A K1 N71 149.1(4)
C75A O72A K1 N71 11.6(4)
C74A O72A K1 N70 -31.4(4)
C75A O72A K1 N70 -168.9(4)
C73B O71B K1 O72B -19.2(4)
C72B O71B K1 O72B -156.9(5)
C73B O71B K1 O71C -160.5(4)
C72B O71B K1 O71C 61.8(5)
C73B O71B K1 O72C -101.1(4)
C72B O71B K1 O72C 121.2(4)
C73B O71B K1 O71A 98.2(4)
C72B O71B K1 O71A -39.5(5)
C73B O71B K1 O72A 46.3(5)
C72B O71B K1 O72A -91.4(5)
C73B O71B K1 N71 -30.9(5)
C72B O71B K1 N71 -168.5(4)
C73B O71B K1 N70 148.8(4)
C72B O71B K1 N70 11.1(4)
C76A N71 K1 O72B 132.9(4)
C76B N71 K1 O72B 12.2(3)
C76C N71 K1 O72B -105.1(4)
C76A N71 K1 O71C -96.6(4)
C76B N71 K1 O71C 142.6(4)
C76C N71 K1 O71C 25.3(4)
C76A N71 K1 O72C -107.6(4)
C76B N71 K1 O72C 131.6(4)
C76C N71 K1 O72C 14.3(3)
C76A N71 K1 O71A 27.0(4)
C76B N71 K1 O71A -93.7(4)
C76C N71 K1 O71A 148.9(3)
C76A N71 K1 O72A 16.2(4)
C76B N71 K1 O72A -104.6(4)
C76C N71 K1 O72A 138.1(4)
C76A N71 K1 O71B 144.6(4)
C76B N71 K1 O71B 23.9(4)
C76C N71 K1 O71B -93.4(4)
C76A N71 K1 N70 -16(8)
C76B N71 K1 N70 -137(8)
C76C N71 K1 N70 106(8)
C71C N70 K1 O72B 151.0(4)
C71A N70 K1 O72B -90.6(4)
C71B N70 K1 O72B 29.3(4)
C71C N70 K1 O71C 20.8(4)
C71A N70 K1 O71C 139.2(4)
C71B N70 K1 O71C -100.9(4)
C71C N70 K1 O72C 30.8(4)
C71A N70 K1 O72C 149.2(4)
C71B N70 K1 O72C -90.9(4)
C71C N70 K1 O71A -103.7(4)
C71A N70 K1 O71A 14.7(4)
C71B N70 K1 O71A 134.6(4)
C71C N70 K1 O72A -92.3(4)
C71A N70 K1 O72A 26.1(4)
C71B N70 K1 O72A 146.1(4)
C71C N70 K1 O71B 138.8(4)
C71A N70 K1 O71B -102.8(4)
C71B N70 K1 O71B 17.2(4)
C71C N70 K1 N71 -61(8)
C71A N70 K1 N71 58(8)
C71B N70 K1 N71 178(100)
